data_9007489
loop_
_publ_author_name
'Finney, J. J.'

_publ_section_title
;
 Refinement of the crystal structure of euchroite, Cu2(AsO4)(OH)*3H2O
;
_journal_name_full 'Acta Crystallographica'
_journal_page_first 437
_journal_page_last 440
_journal_paper_doi 10.1107/S0365110X66003104
_journal_volume 21
_journal_year 1966
_chemical_formula_sum 'As Cu2 H7 O8'
_chemical_name_mineral Euchroite
_space_group_IT_number 19
_symmetry_space_group_name_Hall 'P 2ac 2ab'
_symmetry_space_group_name_H-M 'P 21 21 21'
_cell_angle_alpha 90
_cell_angle_beta 90
_cell_angle_gamma 90
_cell_formula_units_Z 4
_cell_length_a 10.063
_cell_length_b 10.522
_cell_length_c 6.107
_cell_volume 646.627
_database_code_amcsd 0009302
_exptl_crystal_density_diffrn 3.462
_cod_original_formula_sum 'Cu2 As (O8 H7)'
_cod_database_code 9007489

loop_
_space_group_symop_operation_xyz
x,y,z
-x,1/2+y,1/2-z
1/2+x,1/2-y,-z
1/2-x,-y,1/2+z

loop_
_atom_site_label
_atom_site_fract_x
_atom_site_fract_y
_atom_site_fract_z
_atom_site_U_iso_or_equiv
_atom_site_type_symbol
_atom_site_attached_hydrogens
Cu1 0.24310 0.00820 0.96980 0.01051 Cu 0
Cu2 0.19930 0.24880 0.66600 0.01140 Cu 0
As 0.39100 0.23580 0.21720 0.00811 As 0
Wat1 0.78380 0.08620 0.37100 0.00811 O 2
Wat2 0.06600 0.31070 0.27900 0.02356 O 2
O3 0.04610 0.31830 0.82320 0.00279 O 0
O4 0.30580 0.18600 0.00000 0.02140 O 0
O5 0.32500 0.16650 0.45840 0.01368 O 0
O6 0.07130 0.05110 0.22340 0.00785 O 0
Wat7 0.14450 0.06760 0.71600 0.00735 O 2
O-H8 0.39270 0.38830 0.24850 0.00811 O 1

loop_
_cod_changelog_entry_id
_cod_changelog_entry_author
_cod_changelog_entry_date
_cod_changelog_entry_text
1
;cod-tools version 3.8.0
Id: cif_guess_AMCSD_atom_types 9574 2023-05-10 09:00:05Z saulius
;
2023-05-10T18:50:47+03:00
;Derived atom types and hydrogen counts
from atom names that follow the AMCSD naming convention
(Wat == water, O-H == hydroxyl).
;

loop_
_cod_related_entry_id
_cod_related_entry_database
_cod_related_entry_code
1 AMCSD 0009302
